data_2230500
loop_
_publ_author_name
'Shakuntala, K.'
'Foro, Sabine'
'Gowda, B. Thimme'

_publ_section_title
;
 <i>N</i>-(2-Chlorophenylsulfonyl)-2,2-dimethylpropanamide
;
_journal_coeditor_code TK2742
_journal_issue 6
_journal_name_full 'Acta Crystallographica Section E'
_journal_page_first o1400
_journal_paper_doi 10.1107/S1600536811017429
_journal_volume 67
_journal_year 2011
_chemical_formula_iupac 'C11 H14 Cl N O3 S'
_chemical_formula_moiety 'C11 H14 Cl N O3 S'
_chemical_formula_sum 'C11 H14 Cl N O3 S'
_chemical_formula_weight 275.74
_chemical_name_systematic
;
<i>N</i>-(2-Chlorophenylsulfonyl)-2,2-dimethylpropanamide
;
_space_group_IT_number 2
_symmetry_cell_setting triclinic
_symmetry_space_group_name_Hall '-P 1'
_symmetry_space_group_name_H-M 'P -1'
_atom_sites_solution_hydrogens geom
_atom_sites_solution_primary direct
_atom_sites_solution_secondary difmap
_audit_creation_method SHELXL-97
_cell_angle_alpha 103.120(10)
_cell_angle_beta 107.140(10)
_cell_angle_gamma 94.200(10)
_cell_formula_units_Z 2
_cell_length_a 8.7850(10)
_cell_length_b 8.9140(10)
_cell_length_c 9.3130(10)
_cell_measurement_reflns_used 2522
_cell_measurement_temperature 293(2)
_cell_measurement_theta_max 27.69
_cell_measurement_theta_min 3.14
_cell_volume 670.98(14)
_computing_cell_refinement
;
CrysAlis RED (Oxford Diffraction, 2009)
;
_computing_data_collection
;
CrysAlis CCD (Oxford Diffraction, 2009)
;
_computing_data_reduction
;
CrysAlis RED (Oxford Diffraction, 2009)
;
_computing_molecular_graphics 'PLATON (Spek, 2009)'
_computing_publication_material 'SHELXL97 (Sheldrick, 2008)'
_computing_structure_refinement 'SHELXL97 (Sheldrick, 2008)'
_computing_structure_solution 'SHELXS97 (Sheldrick, 2008)'
_diffrn_ambient_temperature 293(2)
_diffrn_measured_fraction_theta_full 0.996
_diffrn_measured_fraction_theta_max 0.996
_diffrn_measurement_device_type
;
Oxford Diffraction Xcalibur diffractometer
with a Sapphire CCD detector
;
_diffrn_measurement_method
;
Rotation method data acquisition using \w and \f
;
_diffrn_radiation_monochromator graphite
_diffrn_radiation_source 'fine-focus sealed tube'
_diffrn_radiation_type MoK\a
_diffrn_radiation_wavelength 0.71073
_diffrn_reflns_av_R_equivalents 0.0117
_diffrn_reflns_av_sigmaI/netI 0.0141
_diffrn_reflns_limit_h_max 10
_diffrn_reflns_limit_h_min -10
_diffrn_reflns_limit_k_max 10
_diffrn_reflns_limit_k_min -11
_diffrn_reflns_limit_l_max 7
_diffrn_reflns_limit_l_min -11
_diffrn_reflns_number 4355
_diffrn_reflns_theta_full 26.37
_diffrn_reflns_theta_max 26.37
_diffrn_reflns_theta_min 3.15
_diffrn_standards_decay_% 0
_diffrn_standards_number 0
_exptl_absorpt_coefficient_mu 0.436
_exptl_absorpt_correction_T_max 0.8519
_exptl_absorpt_correction_T_min 0.8314
_exptl_absorpt_correction_type multi-scan
_exptl_absorpt_process_details
;
(CrysAlis RED; Oxford Diffraction, 2009)
;
_exptl_crystal_colour colourless
_exptl_crystal_density_diffrn 1.365
_exptl_crystal_density_method 'not measured'
_exptl_crystal_description prism
_exptl_crystal_F_000 288
_exptl_crystal_size_max 0.44
_exptl_crystal_size_mid 0.40
_exptl_crystal_size_min 0.38
_refine_diff_density_max 0.261
_refine_diff_density_min -0.259
_refine_ls_extinction_coef 0.129(8)
_refine_ls_extinction_expression Fc^*^=kFc[1+0.001xFc^2^\l^3^/sin(2\q)]^-1/4^
_refine_ls_extinction_method 'SHELXL97 (Sheldrick, 2008)'
_refine_ls_goodness_of_fit_ref 1.057
_refine_ls_hydrogen_treatment mixed
_refine_ls_matrix_type full
_refine_ls_number_parameters 158
_refine_ls_number_reflns 2730
_refine_ls_number_restraints 1
_refine_ls_restrained_S_all 1.058
_refine_ls_R_factor_all 0.0431
_refine_ls_R_factor_gt 0.0361
_refine_ls_shift/su_max 0.004
_refine_ls_shift/su_mean 0.001
_refine_ls_structure_factor_coef Fsqd
_refine_ls_weighting_details 'calc w=1/[\s^2^(Fo^2^)+(0.0533P)^2^+0.2343P] where P=(Fo^2^+2Fc^2^)/3'
_refine_ls_weighting_scheme calc
_refine_ls_wR_factor_gt 0.1021
_refine_ls_wR_factor_ref 0.1070
_reflns_number_gt 2321
_reflns_number_total 2730
_reflns_threshold_expression I>2sigma(I)
_cod_data_source_file tk2742.cif
_cod_data_source_block I
_cod_original_cell_volume 670.98(13)
_cod_database_code 2230500
_cod_database_fobs_code 2230500

loop_
_symmetry_equiv_pos_as_xyz
'x, y, z'
'-x, -y, -z'

loop_
_atom_site_type_symbol
_atom_site_label
_atom_site_fract_x
_atom_site_fract_y
_atom_site_fract_z
_atom_site_U_iso_or_equiv
_atom_site_adp_type
_atom_site_calc_flag
_atom_site_refinement_flags
_atom_site_occupancy
_atom_site_symmetry_multiplicity
_atom_site_disorder_assembly
_atom_site_disorder_group
C C1 0.1873(2) 0.8220(2) 0.6448(2) 0.0421(4) Uani d . 1 1 . .
C C2 0.2567(2) 0.9285(2) 0.5857(2) 0.0506(5) Uani d . 1 1 . .
C C3 0.1853(3) 0.9346(3) 0.4339(3) 0.0635(6) Uani d . 1 1 . .
H H3 0.2316 1.0059 0.3940 0.076 Uiso calc R 1 1 . .
C C4 0.0468(3) 0.8358(3) 0.3420(3) 0.0666(6) Uani d . 1 1 . .
H H4 -0.0012 0.8417 0.2405 0.080 Uiso calc R 1 1 . .
C C5 -0.0218(2) 0.7287(3) 0.3977(3) 0.0603(5) Uani d . 1 1 . .
H H5 -0.1153 0.6614 0.3341 0.072 Uiso calc R 1 1 . .
C C6 0.0485(2) 0.7210(2) 0.5489(2) 0.0482(4) Uani d . 1 1 . .
H H6 0.0026 0.6476 0.5868 0.058 Uiso calc R 1 1 . .
C C7 0.4718(2) 0.6231(2) 0.7753(2) 0.0424(4) Uani d . 1 1 . .
C C8 0.6484(2) 0.6029(2) 0.8078(2) 0.0473(4) Uani d . 1 1 . .
C C9 0.7309(3) 0.7253(3) 0.7535(4) 0.0773(7) Uani d . 1 1 . .
H H9A 0.7220 0.8274 0.8089 0.093 Uiso calc R 1 1 . .
H H9B 0.6802 0.7112 0.6439 0.093 Uiso calc R 1 1 . .
H H9C 0.8427 0.7144 0.7735 0.093 Uiso calc R 1 1 . .
C C10 0.7287(3) 0.6256(4) 0.9819(3) 0.0817(8) Uani d . 1 1 . .
H H10A 0.6750 0.5503 1.0166 0.098 Uiso calc R 1 1 . .
H H10B 0.7221 0.7287 1.0368 0.098 Uiso calc R 1 1 . .
H H10C 0.8398 0.6122 1.0018 0.098 Uiso calc R 1 1 . .
C C11 0.6588(3) 0.4422(3) 0.7175(4) 0.0894(9) Uani d . 1 1 . .
H H11A 0.6088 0.4308 0.6082 0.107 Uiso calc R 1 1 . .
H H11B 0.6044 0.3650 0.7496 0.107 Uiso calc R 1 1 . .
H H11C 0.7699 0.4287 0.7373 0.107 Uiso calc R 1 1 . .
N N1 0.44486(18) 0.76248(19) 0.86001(19) 0.0483(4) Uani d D 1 1 . .
H H1N 0.515(2) 0.838(2) 0.912(2) 0.058 Uiso d D 1 1 . .
O O1 0.29358(17) 0.96456(19) 0.94151(18) 0.0656(4) Uani d . 1 1 . .
O O2 0.16258(17) 0.69277(19) 0.86012(18) 0.0635(4) Uani d . 1 1 . .
O O3 0.36032(17) 0.52985(17) 0.68368(18) 0.0614(4) Uani d . 1 1 . .
Cl Cl1 0.43167(8) 1.05545(7) 0.69656(9) 0.0820(2) Uani d . 1 1 . .
S S1 0.26460(5) 0.81187(6) 0.83971(5) 0.04740(17) Uani d . 1 1 . .

loop_
_atom_site_aniso_label
_atom_site_aniso_U_11
_atom_site_aniso_U_22
_atom_site_aniso_U_33
_atom_site_aniso_U_12
_atom_site_aniso_U_13
_atom_site_aniso_U_23
C1 0.0325(8) 0.0377(8) 0.0535(10) 0.0082(6) 0.0111(7) 0.0092(7)
C2 0.0415(9) 0.0402(9) 0.0667(12) 0.0038(7) 0.0138(9) 0.0127(8)
C3 0.0661(14) 0.0577(12) 0.0771(15) 0.0134(10) 0.0264(12) 0.0318(11)
C4 0.0639(13) 0.0745(15) 0.0584(13) 0.0198(12) 0.0086(10) 0.0229(11)
C5 0.0428(10) 0.0636(13) 0.0600(12) 0.0055(9) 0.0030(9) 0.0062(10)
C6 0.0353(9) 0.0434(9) 0.0613(11) 0.0039(7) 0.0132(8) 0.0082(8)
C7 0.0408(9) 0.0427(9) 0.0450(9) 0.0069(7) 0.0136(7) 0.0142(7)
C8 0.0415(9) 0.0493(10) 0.0518(10) 0.0140(8) 0.0151(8) 0.0119(8)
C9 0.0606(14) 0.0830(17) 0.104(2) 0.0109(12) 0.0483(14) 0.0255(15)
C10 0.0679(15) 0.109(2) 0.0668(15) 0.0413(15) 0.0077(12) 0.0302(14)
C11 0.0721(16) 0.0639(15) 0.118(2) 0.0272(13) 0.0259(16) -0.0034(15)
N1 0.0327(8) 0.0500(9) 0.0538(9) 0.0090(6) 0.0079(6) 0.0042(7)
O1 0.0498(8) 0.0707(10) 0.0623(9) 0.0196(7) 0.0132(7) -0.0068(7)
O2 0.0460(8) 0.0832(11) 0.0725(10) 0.0109(7) 0.0249(7) 0.0343(8)
O3 0.0470(8) 0.0519(8) 0.0717(9) -0.0013(6) 0.0117(7) 0.0019(7)
Cl1 0.0639(4) 0.0658(4) 0.1008(5) -0.0238(3) 0.0154(3) 0.0167(3)
S1 0.0350(2) 0.0546(3) 0.0507(3) 0.01154(19) 0.01324(19) 0.0089(2)

loop_
_atom_type_symbol
_atom_type_description
_atom_type_scat_dispersion_real
_atom_type_scat_dispersion_imag
_atom_type_scat_source
C C 0.0033 0.0016 'International Tables Vol C Tables 4.2.6.8 and 6.1.1.4'
H H 0.0000 0.0000 'International Tables Vol C Tables 4.2.6.8 and 6.1.1.4'
N N 0.0061 0.0033 'International Tables Vol C Tables 4.2.6.8 and 6.1.1.4'
O O 0.0106 0.0060 'International Tables Vol C Tables 4.2.6.8 and 6.1.1.4'
Cl Cl 0.1484 0.1585 'International Tables Vol C Tables 4.2.6.8 and 6.1.1.4'
S S 0.1246 0.1234 'International Tables Vol C Tables 4.2.6.8 and 6.1.1.4'

loop_
_geom_angle_atom_site_label_1
_geom_angle_atom_site_label_2
_geom_angle_atom_site_label_3
_geom_angle_site_symmetry_1
_geom_angle_site_symmetry_3
_geom_angle
_geom_angle_publ_flag
C6 C1 C2 . . 119.18(18) ?
C6 C1 S1 . . 117.88(15) ?
C2 C1 S1 . . 122.92(14) ?
C3 C2 C1 . . 119.74(18) ?
C3 C2 Cl1 . . 118.34(16) ?
C1 C2 Cl1 . . 121.92(16) ?
C4 C3 C2 . . 120.2(2) ?
C4 C3 H3 . . 119.9 ?
C2 C3 H3 . . 119.9 ?
C5 C4 C3 . . 120.8(2) ?
C5 C4 H4 . . 119.6 ?
C3 C4 H4 . . 119.6 ?
C4 C5 C6 . . 119.62(19) ?
C4 C5 H5 . . 120.2 ?
C6 C5 H5 . . 120.2 ?
C5 C6 C1 . . 120.45(19) ?
C5 C6 H6 . . 119.8 ?
C1 C6 H6 . . 119.8 ?
O3 C7 N1 . . 120.27(17) ?
O3 C7 C8 . . 124.89(17) ?
N1 C7 C8 . . 114.84(15) ?
C11 C8 C7 . . 109.01(18) ?
C11 C8 C9 . . 109.4(2) ?
C7 C8 C9 . . 108.39(16) ?
C11 C8 C10 . . 110.8(2) ?
C7 C8 C10 . . 109.76(17) ?
C9 C8 C10 . . 109.4(2) ?
C8 C9 H9A . . 109.5 ?
C8 C9 H9B . . 109.5 ?
H9A C9 H9B . . 109.5 ?
C8 C9 H9C . . 109.5 ?
H9A C9 H9C . . 109.5 ?
H9B C9 H9C . . 109.5 ?
C8 C10 H10A . . 109.5 ?
C8 C10 H10B . . 109.5 ?
H10A C10 H10B . . 109.5 ?
C8 C10 H10C . . 109.5 ?
H10A C10 H10C . . 109.5 ?
H10B C10 H10C . . 109.5 ?
C8 C11 H11A . . 109.5 ?
C8 C11 H11B . . 109.5 ?
H11A C11 H11B . . 109.5 ?
C8 C11 H11C . . 109.5 ?
H11A C11 H11C . . 109.5 ?
H11B C11 H11C . . 109.5 ?
C7 N1 S1 . . 123.31(13) ?
C7 N1 H1N . . 125.0(16) ?
S1 N1 H1N . . 110.5(16) ?
O2 S1 O1 . . 118.83(10) ?
O2 S1 N1 . . 109.93(9) ?
O1 S1 N1 . . 104.49(9) ?
O2 S1 C1 . . 107.67(9) ?
O1 S1 C1 . . 109.39(9) ?
N1 S1 C1 . . 105.81(8) ?

loop_
_geom_bond_atom_site_label_1
_geom_bond_atom_site_label_2
_geom_bond_site_symmetry_2
_geom_bond_distance
_geom_bond_publ_flag
C1 C6 . 1.389(2) ?
C1 C2 . 1.388(3) ?
C1 S1 . 1.7664(19) ?
C2 C3 . 1.383(3) ?
C2 Cl1 . 1.728(2) ?
C3 C4 . 1.370(3) ?
C3 H3 . 0.9300 ?
C4 C5 . 1.368(3) ?
C4 H4 . 0.9300 ?
C5 C6 . 1.381(3) ?
C5 H5 . 0.9300 ?
C6 H6 . 0.9300 ?
C7 O3 . 1.202(2) ?
C7 N1 . 1.389(2) ?
C7 C8 . 1.523(2) ?
C8 C11 . 1.512(3) ?
C8 C9 . 1.524(3) ?
C8 C10 . 1.524(3) ?
C9 H9A . 0.9600 ?
C9 H9B . 0.9600 ?
C9 H9C . 0.9600 ?
C10 H10A . 0.9600 ?
C10 H10B . 0.9600 ?
C10 H10C . 0.9600 ?
C11 H11A . 0.9600 ?
C11 H11B . 0.9600 ?
C11 H11C . 0.9600 ?
N1 S1 . 1.6434(15) ?
N1 H1N . 0.826(16) ?
O1 S1 . 1.4274(15) ?
O2 S1 . 1.4209(16) ?

loop_
_geom_hbond_atom_site_label_D
_geom_hbond_atom_site_label_H
_geom_hbond_atom_site_label_A
_geom_hbond_site_symmetry_A
_geom_hbond_distance_DH
_geom_hbond_distance_HA
_geom_hbond_distance_DA
_geom_hbond_angle_DHA
N1 H1N O1 2_677 0.826(16) 2.217(16) 3.042(2) 178(2)

loop_
_geom_torsion_atom_site_label_1
_geom_torsion_atom_site_label_2
_geom_torsion_atom_site_label_3
_geom_torsion_atom_site_label_4
_geom_torsion_site_symmetry_1
_geom_torsion_site_symmetry_2
_geom_torsion_site_symmetry_3
_geom_torsion_site_symmetry_4
_geom_torsion
_geom_torsion_publ_flag
C6 C1 C2 C3 . . . . 1.3(3) ?
S1 C1 C2 C3 . . . . -177.01(16) ?
C6 C1 C2 Cl1 . . . . -178.68(14) ?
S1 C1 C2 Cl1 . . . . 3.0(2) ?
C1 C2 C3 C4 . . . . -0.1(3) ?
Cl1 C2 C3 C4 . . . . 179.88(18) ?
C2 C3 C4 C5 . . . . -0.9(4) ?
C3 C4 C5 C6 . . . . 0.6(3) ?
C4 C5 C6 C1 . . . . 0.6(3) ?
C2 C1 C6 C5 . . . . -1.5(3) ?
S1 C1 C6 C5 . . . . 176.85(15) ?
O3 C7 C8 C11 . . . . -4.9(3) ?
N1 C7 C8 C11 . . . . 175.7(2) ?
O3 C7 C8 C9 . . . . 114.0(2) ?
N1 C7 C8 C9 . . . . -65.3(2) ?
O3 C7 C8 C10 . . . . -126.5(2) ?
N1 C7 C8 C10 . . . . 54.2(2) ?
O3 C7 N1 S1 . . . . -1.5(3) ?
C8 C7 N1 S1 . . . . 177.89(13) ?
C7 N1 S1 O2 . . . . 54.30(18) ?
C7 N1 S1 O1 . . . . -177.13(15) ?
C7 N1 S1 C1 . . . . -61.69(17) ?
C6 C1 S1 O2 . . . . 0.55(16) ?
C2 C1 S1 O2 . . . . 178.86(15) ?
C6 C1 S1 O1 . . . . -129.89(14) ?
C2 C1 S1 O1 . . . . 48.42(17) ?
C6 C1 S1 N1 . . . . 118.06(15) ?
C2 C1 S1 N1 . . . . -63.63(17) ?

loop_
_cod_related_entry_id
_cod_related_entry_database
_cod_related_entry_code
1 ChemSpider 30656740
